data_1537089
loop_
_publ_author_name
'Roemer, S.R.'
'Schnick, W.'

_publ_section_title
;
 Synthesis, crystal structures and properties of the tetrametaphosphimates
 M(II)2 (P O2 NH)4 * 8(H2 O) with M= Mg, Mn, Co, Zn
;
_journal_name_full 'Zeitschrift fuer Anorganische und Allgemeine Chemie'
_journal_page_first 31
_journal_page_last 37
_journal_volume 631
_journal_year 2005
_chemical_formula_sum 'H20 Mg2 N4 O16 P4'
_chemical_name_systematic 'Mg2 (P O2 N H)4 (H2 O)8'
_space_group_IT_number 14
_symmetry_space_group_name_Hall '-P 2ybc'
_symmetry_space_group_name_H-M 'P 1 21/c 1'
_cell_angle_alpha 90
_cell_angle_beta 104.66
_cell_angle_gamma 90
_cell_formula_units_Z 2
_cell_length_a 6.4541
_cell_length_b 10.501
_cell_length_c 12.833
_cell_volume 841.435
_citation_journal_id_ASTM ZAACAB
_cod_data_source_file Roemer_ZAACAB_2005_1615.cif
_cod_data_source_block H20Mg2N4O16P4
_cod_original_cell_volume 841.4352
_cod_database_code 1537089

loop_
_symmetry_equiv_pos_as_xyz
x,y,z
-x,y+1/2,-z+1/2
-x,-y,-z
x,-y-1/2,z-1/2

loop_
_atom_site_label
_atom_site_type_symbol
_atom_site_fract_x
_atom_site_fract_y
_atom_site_fract_z
_atom_site_occupancy
_atom_site_U_iso_or_equiv
H8 H+1 0.465 0.15 0.168 1 0.0
O8 O-2 0.517 0.3368 0.403 1 0.0
H4 H+1 0.071 0.47 0.298 1 0.0
H7 H+1 0.386 0.078 0.217 1 0.0
P1 P+5 0.27214 0.46733 0.1048 1 0.0
O6 O-2 0.7137 0.2426 0.1186 1 0.0
H3 H+1 0.022 0.463 0.379 1 0.0
H9 H+1 0.546 0.41 0.384 1 0.0
P2 P+5 0.03472 0.18819 0.41678 1 0.0
O2 O-2 0.5125 0.4652 0.14665 1 0.0
H5 H+1 0.651 0.317 0.133 1 0.0
O5 O-2 0.0578 0.5103 0.3494 1 0.0
H6 H+1 0.671 0.229 0.07 1 0.0
O4 O-2 0.0897 0.219 0.31308 1 0.0
Mg1 Mg+2 0.04648 0.1979 0.15211 1 0.0
N2 N-3 0.2041 0.6189 0.1073 1 0.0
O1 O-2 0.1403 0.3887 0.16111 1 0.0
H10 H+1 0.409 0.318 0.367 1 0.0
O3 O-2 0.0297 0.301 0.48862 1 0.0
O7 O-2 0.3551 0.1174 0.176 1 0.0
H1 H+1 0.287 0.046 0.443 1 0.0
H2 H+1 0.284 0.66 0.104 1 0.0
N1 N-3 0.2117 0.0814 0.4771 1 0.0
